data_7018807
loop_
_publ_author_name
'Cadranel, Alejandro'
'Albor\'es, Pablo'
'Yamazaki, Shiori'
'Kleiman, Valeria D.'
'Baraldo, Luis M.'

_publ_section_title
;
 Efficient energy transfer via the cyanide bridge in dinuclear complexes
 containing Ru(ii) polypyridine moieties.
;
_journal_issue 17
_journal_name_full 'Dalton transactions (Cambridge, England : 2003)'
_journal_page_first 5343
_journal_page_last 5350
_journal_paper_doi 10.1039/c2dt11869f
_journal_volume 41
_journal_year 2012
_chemical_formula_sum 'C26 H21 F6 N6 O P Ru'
_chemical_formula_weight 679.53
_chemical_name_systematic
;
?
;
_space_group_IT_number 2
_symmetry_cell_setting triclinic
_symmetry_space_group_name_Hall '-P 1'
_symmetry_space_group_name_H-M 'P -1'
_atom_sites_solution_hydrogens geom
_atom_sites_solution_primary direct
_atom_sites_solution_secondary difmap
_audit_creation_method SHELXL-97
_cell_angle_alpha 77.855(6)
_cell_angle_beta 77.051(7)
_cell_angle_gamma 67.397(7)
_cell_formula_units_Z 2
_cell_length_a 8.8212(7)
_cell_length_b 10.2954(8)
_cell_length_c 16.2940(12)
_cell_measurement_reflns_used 17522
_cell_measurement_temperature 298(2)
_cell_measurement_theta_max 30.0926
_cell_measurement_theta_min 3.8523
_cell_volume 1318.62(19)
_computing_structure_refinement 'SHELXL-97 (Sheldrick, 1997)'
_diffrn_ambient_temperature 298(2)
_diffrn_detector_area_resol_mean 16.1158
_diffrn_measured_fraction_theta_full 0.993
_diffrn_measured_fraction_theta_max 0.993
_diffrn_measurement_device_type 'Xcalibur, Eos, Gemini'
_diffrn_measurement_method '\w scans'
_diffrn_radiation_monochromator graphite
_diffrn_radiation_source 'fine-focus sealed tube'
_diffrn_radiation_type MoK\a
_diffrn_radiation_wavelength 0.71073
_diffrn_reflns_av_R_equivalents 0.0806
_diffrn_reflns_av_sigmaI/netI 0.0324
_diffrn_reflns_limit_h_max 11
_diffrn_reflns_limit_h_min -11
_diffrn_reflns_limit_k_max 13
_diffrn_reflns_limit_k_min -13
_diffrn_reflns_limit_l_max 21
_diffrn_reflns_limit_l_min -21
_diffrn_reflns_number 48360
_diffrn_reflns_theta_full 28.50
_diffrn_reflns_theta_max 28.50
_diffrn_reflns_theta_min 3.87
_exptl_absorpt_coefficient_mu 0.731
_exptl_absorpt_correction_T_max 1.00000
_exptl_absorpt_correction_T_min 0.67146
_exptl_absorpt_correction_type multi-scan
_exptl_absorpt_process_details
;
CrysAlisPro, Oxford Diffraction Ltd.,
Version 1.171.33.51 (release 27-10-2009 CrysAlis171 .NET)
(compiled Oct 27 2009,12:04:35)
Empirical absorption correction using spherical harmonics,
implemented in SCALE3 ABSPACK scaling algorithm.
;
_exptl_crystal_colour 'dark red'
_exptl_crystal_density_diffrn 1.711
_exptl_crystal_density_method 'not measured'
_exptl_crystal_description prism
_exptl_crystal_F_000 680
_exptl_crystal_size_max 0.55
_exptl_crystal_size_mid 0.30
_exptl_crystal_size_min 0.30
_refine_diff_density_max 1.154
_refine_diff_density_min -0.679
_refine_diff_density_rms 0.089
_refine_ls_extinction_method none
_refine_ls_goodness_of_fit_ref 1.037
_refine_ls_hydrogen_treatment mixed
_refine_ls_matrix_type full
_refine_ls_number_parameters 391
_refine_ls_number_reflns 6644
_refine_ls_number_restraints 7
_refine_ls_restrained_S_all 1.047
_refine_ls_R_factor_all 0.0485
_refine_ls_R_factor_gt 0.0416
_refine_ls_shift/su_max 0.001
_refine_ls_shift/su_mean 0.000
_refine_ls_structure_factor_coef Fsqd
_refine_ls_weighting_details 'calc w=1/[\s^2^(Fo^2^)+(0.0614P)^2^+1.4289P] where P=(Fo^2^+2Fc^2^)/3'
_refine_ls_weighting_scheme calc
_refine_ls_wR_factor_gt 0.1093
_refine_ls_wR_factor_ref 0.1159
_reflns_number_gt 5866
_reflns_number_total 6644
_reflns_threshold_expression >2sigma(I)
_cod_data_source_file c2dt11869f.txt
_cod_data_source_block 1a
_cod_original_cell_volume 1318.62(18)
_cod_original_sg_symbol_H-M P-1
_cod_database_code 7018807

loop_
_symmetry_equiv_pos_as_xyz
'x, y, z'
'-x, -y, -z'

loop_
_atom_site_label
_atom_site_type_symbol
_atom_site_fract_x
_atom_site_fract_y
_atom_site_fract_z
_atom_site_U_iso_or_equiv
_atom_site_adp_type
_atom_site_occupancy
_atom_site_symmetry_multiplicity
_atom_site_calc_flag
_atom_site_refinement_flags
_atom_site_disorder_assembly
_atom_site_disorder_group
Ru1 Ru 0.44441(3) 0.41935(2) 0.787234(13) 0.03274(9) Uani 1 1 d . . .
P1 P 0.13943(13) 0.06458(11) 0.64007(7) 0.0563(2) Uani 1 1 d D . .
F1 F -0.0219(4) 0.0500(3) 0.7010(2) 0.0855(8) Uani 1 1 d . A .
N3 N 0.3614(3) 0.5912(2) 0.84277(14) 0.0331(5) Uani 1 1 d . . .
N5 N 0.5386(3) 0.2504(3) 0.71665(16) 0.0368(5) Uani 1 1 d . . .
C3 C 0.9263(4) 0.2839(4) 0.8720(2) 0.0555(9) Uani 1 1 d . . .
H3 H 1.0273 0.2085 0.8678 0.067 Uiso 1 1 calc R . .
N2 N 0.6516(3) 0.3946(3) 0.83833(15) 0.0374(5) Uani 1 1 d . . .
N4 N 0.2072(3) 0.5121(3) 0.75711(15) 0.0349(5) Uani 1 1 d . . .
N1 N 0.3279(4) 0.2350(4) 0.9499(2) 0.0571(8) Uani 1 1 d . . .
C8 C 0.4084(5) 0.7395(4) 0.9200(2) 0.0494(8) Uani 1 1 d . . .
H8 H 0.4784 0.7580 0.9473 0.059 Uiso 1 1 calc R . .
C6 C 0.6280(4) 0.5027(3) 0.88166(18) 0.0383(6) Uani 1 1 d . . .
N6 N 0.5422(3) 0.5084(3) 0.66921(15) 0.0361(5) Uani 1 1 d . . .
C22 C 0.6225(4) 0.2729(3) 0.6371(2) 0.0403(6) Uani 1 1 d . . .
C2 C 0.7988(4) 0.2873(4) 0.8343(2) 0.0462(7) Uani 1 1 d . . .
H2 H 0.8157 0.2130 0.8052 0.055 Uiso 1 1 calc R . .
C26 C 0.5208(4) 0.1237(3) 0.7417(2) 0.0481(7) Uani 1 1 d . . .
H26 H 0.4627 0.1069 0.7955 0.058 Uiso 1 1 calc R . .
C15 C -0.0208(5) 0.5375(4) 0.6922(3) 0.0546(8) Uani 1 1 d . . .
H15 H -0.0671 0.5012 0.6606 0.066 Uiso 1 1 calc R . .
C25 C 0.5852(5) 0.0173(4) 0.6908(3) 0.0602(10) Uani 1 1 d . . .
H25 H 0.5693 -0.0689 0.7101 0.072 Uiso 1 1 calc R . .
C21 C 0.6283(4) 0.4160(3) 0.61222(19) 0.0401(6) Uani 1 1 d . . .
C17 C 0.5295(4) 0.6445(3) 0.6474(2) 0.0447(7) Uani 1 1 d . . .
H17 H 0.4686 0.7077 0.6863 0.054 Uiso 1 1 calc R . .
C7 C 0.4631(4) 0.6164(3) 0.88319(18) 0.0382(6) Uani 1 1 d . . .
C24 C 0.6723(5) 0.0397(4) 0.6120(3) 0.0643(11) Uani 1 1 d . . .
H24 H 0.7189 -0.0318 0.5775 0.077 Uiso 1 1 calc R . .
C10 C 0.1456(4) 0.8078(3) 0.8731(2) 0.0473(7) Uani 1 1 d . . .
H10 H 0.0380 0.8717 0.8698 0.057 Uiso 1 1 calc R . .
C19 C 0.6984(6) 0.5995(5) 0.5147(2) 0.0678(11) Uani 1 1 d . . .
H19 H 0.7551 0.6298 0.4636 0.081 Uiso 1 1 calc R . .
C13 C -0.0388(4) 0.7186(4) 0.7677(3) 0.0515(8) Uani 1 1 d . . .
H13 H -0.0976 0.8058 0.7871 0.062 Uiso 1 1 calc R . .
C5 C 0.7522(4) 0.5032(4) 0.9210(2) 0.0503(8) Uani 1 1 d . . .
H5 H 0.7342 0.5772 0.9505 0.060 Uiso 1 1 calc R . .
C14 C -0.1081(5) 0.6665(4) 0.7200(3) 0.0603(10) Uani 1 1 d . . .
H14 H -0.2140 0.7190 0.7067 0.072 Uiso 1 1 calc R . .
C23 C 0.6902(5) 0.1684(4) 0.5846(3) 0.0553(9) Uani 1 1 d . . .
H23 H 0.7478 0.1859 0.5307 0.066 Uiso 1 1 calc R . .
C12 C 0.1192(4) 0.6393(3) 0.78603(19) 0.0366(6) Uani 1 1 d . . .
C18 C 0.6020(5) 0.6948(4) 0.5706(2) 0.0568(9) Uani 1 1 d . . .
H18 H 0.5868 0.7909 0.5563 0.068 Uiso 1 1 calc R . .
C11 C 0.2061(4) 0.6845(3) 0.83615(18) 0.0363(6) Uani 1 1 d . . .
C9 C 0.2491(5) 0.8341(4) 0.9154(2) 0.0538(8) Uani 1 1 d . . .
H9 H 0.2104 0.9162 0.9409 0.065 Uiso 1 1 calc R . .
C20 C 0.7104(5) 0.4608(5) 0.5345(2) 0.0606(10) Uani 1 1 d . . .
H20 H 0.7729 0.3966 0.4965 0.073 Uiso 1 1 calc R . .
C1 C 0.3663(4) 0.3068(3) 0.89192(19) 0.0388(6) Uani 1 1 d . . .
C4 C 0.9031(5) 0.3916(5) 0.9154(3) 0.0586(9) Uani 1 1 d . . .
H4 H 0.9881 0.3901 0.9410 0.070 Uiso 1 1 calc R . .
C16 C 0.1366(4) 0.4623(3) 0.7118(2) 0.0426(6) Uani 1 1 d . . .
H16 H 0.1957 0.3745 0.6931 0.051 Uiso 1 1 calc R . .
O1W O 0.2761(6) 0.0162(5) 1.0789(3) 0.1052(14) Uani 1 1 d D . .
F2A F 0.314(4) 0.067(13) 0.587(2) 0.127(5) Uani 0.50 1 d PD A 1
F2B F 0.295(4) 0.077(13) 0.572(2) 0.127(5) Uani 0.50 1 d PD A 2
F3A F 0.0732(15) 0.0392(13) 0.5673(6) 0.118(4) Uani 0.50 1 d PD A 1
F3B F 0.0631(15) 0.1340(13) 0.5568(6) 0.118(4) Uani 0.50 1 d PD A 2
F4A F 0.2428(11) -0.0871(7) 0.6651(6) 0.1084(19) Uani 0.50 1 d PD A 1
F4B F 0.1674(11) -0.0888(7) 0.6115(6) 0.1084(19) Uani 0.50 1 d PD A 2
F5A F 0.1823(8) 0.0962(9) 0.7257(4) 0.0937(14) Uani 0.50 1 d PD A 1
F5B F 0.2522(9) -0.0396(10) 0.7094(4) 0.0937(14) Uani 0.50 1 d PD A 2
F6A F 0.0234(10) 0.2331(6) 0.6324(6) 0.1122(18) Uani 0.50 1 d PD A 1
F6B F 0.1564(10) 0.1829(7) 0.6701(6) 0.1122(18) Uani 0.50 1 d PD A 2
H2W H 0.369(5) -0.040(7) 1.060(5) 0.135 Uiso 1 1 d D . .
H1W H 0.299(10) 0.075(7) 1.038(3) 0.135 Uiso 1 1 d D . .

loop_
_atom_site_aniso_label
_atom_site_aniso_U_11
_atom_site_aniso_U_22
_atom_site_aniso_U_33
_atom_site_aniso_U_23
_atom_site_aniso_U_13
_atom_site_aniso_U_12
Ru1 0.03296(13) 0.03153(12) 0.03125(13) -0.00437(8) -0.00445(8) -0.00906(9)
P1 0.0542(5) 0.0568(5) 0.0585(6) 0.0018(4) -0.0079(4) -0.0258(4)
F1 0.0667(16) 0.097(2) 0.091(2) -0.0240(16) 0.0132(14) -0.0359(15)
N3 0.0343(11) 0.0324(11) 0.0308(11) -0.0038(9) -0.0028(9) -0.0114(9)
N5 0.0328(11) 0.0345(11) 0.0412(13) -0.0085(10) -0.0076(10) -0.0072(9)
C3 0.0359(16) 0.064(2) 0.057(2) -0.0020(17) -0.0092(15) -0.0096(15)
N2 0.0348(12) 0.0427(13) 0.0321(12) -0.0040(10) -0.0031(9) -0.0126(10)
N4 0.0354(12) 0.0346(11) 0.0330(11) -0.0012(9) -0.0064(9) -0.0117(9)
N1 0.067(2) 0.0589(18) 0.0456(16) 0.0063(14) -0.0080(14) -0.0298(16)
C8 0.058(2) 0.0492(18) 0.0475(18) -0.0124(14) -0.0149(15) -0.0195(15)
C6 0.0381(14) 0.0429(15) 0.0339(14) -0.0036(11) -0.0048(11) -0.0158(12)
N6 0.0339(11) 0.0390(12) 0.0335(12) -0.0018(9) -0.0060(9) -0.0123(10)
C22 0.0334(13) 0.0448(15) 0.0411(15) -0.0134(12) -0.0069(11) -0.0077(12)
C2 0.0375(15) 0.0470(17) 0.0466(17) -0.0038(14) -0.0054(13) -0.0088(13)
C26 0.0450(17) 0.0371(15) 0.060(2) -0.0102(14) -0.0072(15) -0.0107(13)
C15 0.0518(19) 0.0541(19) 0.065(2) -0.0070(17) -0.0260(17) -0.0180(16)
C25 0.055(2) 0.0399(17) 0.088(3) -0.0230(18) -0.012(2) -0.0113(15)
C21 0.0392(15) 0.0485(16) 0.0320(14) -0.0074(12) -0.0055(11) -0.0140(13)
C17 0.0486(17) 0.0438(16) 0.0418(16) -0.0019(13) -0.0077(13) -0.0184(14)
C7 0.0414(15) 0.0414(15) 0.0325(13) -0.0046(11) -0.0050(11) -0.0161(12)
C24 0.061(2) 0.057(2) 0.079(3) -0.039(2) -0.005(2) -0.0129(18)
C10 0.0487(17) 0.0372(15) 0.0488(18) -0.0110(13) -0.0089(14) -0.0041(13)
C19 0.082(3) 0.081(3) 0.0397(19) 0.0018(18) 0.0052(18) -0.042(2)
C13 0.0445(17) 0.0379(15) 0.069(2) -0.0072(15) -0.0165(16) -0.0074(13)
C5 0.0453(17) 0.065(2) 0.0455(18) -0.0072(15) -0.0089(14) -0.0244(16)
C14 0.0454(18) 0.0497(19) 0.086(3) -0.0062(18) -0.0313(19) -0.0070(15)
C23 0.0499(19) 0.061(2) 0.055(2) -0.0284(17) -0.0004(15) -0.0133(16)
C12 0.0376(14) 0.0317(13) 0.0382(14) -0.0009(11) -0.0068(11) -0.0114(11)
C18 0.070(2) 0.057(2) 0.0453(19) 0.0070(16) -0.0076(17) -0.0329(18)
C11 0.0399(14) 0.0321(13) 0.0342(14) -0.0036(10) -0.0045(11) -0.0111(11)
C9 0.066(2) 0.0410(16) 0.055(2) -0.0183(15) -0.0132(17) -0.0118(15)
C20 0.068(2) 0.072(2) 0.0395(18) -0.0143(17) 0.0073(16) -0.026(2)
C1 0.0375(14) 0.0375(14) 0.0390(15) -0.0006(11) -0.0097(12) -0.0112(11)
C4 0.0437(18) 0.077(3) 0.057(2) -0.0018(19) -0.0166(16) -0.0223(18)
C16 0.0463(16) 0.0414(15) 0.0428(16) -0.0058(12) -0.0127(13) -0.0153(13)
O1W 0.093(3) 0.081(3) 0.101(3) 0.026(2) 0.016(2) -0.024(2)
F2A 0.086(6) 0.233(13) 0.073(11) 0.057(15) -0.028(6) -0.098(12)
F2B 0.086(6) 0.233(13) 0.073(11) 0.057(15) -0.028(6) -0.098(12)
F3A 0.084(3) 0.208(13) 0.077(3) -0.025(6) -0.010(2) -0.065(8)
F3B 0.084(3) 0.208(13) 0.077(3) -0.025(6) -0.010(2) -0.065(8)
F4A 0.117(5) 0.071(3) 0.120(6) -0.029(3) 0.008(4) -0.022(3)
F4B 0.117(5) 0.071(3) 0.120(6) -0.029(3) 0.008(4) -0.022(3)
F5A 0.084(3) 0.128(4) 0.072(3) 0.003(3) -0.020(2) -0.045(3)
F5B 0.084(3) 0.128(4) 0.072(3) 0.003(3) -0.020(2) -0.045(3)
F6A 0.118(4) 0.055(3) 0.159(5) -0.018(3) -0.008(4) -0.032(3)
F6B 0.118(4) 0.055(3) 0.159(5) -0.018(3) -0.008(4) -0.032(3)

loop_
_atom_type_symbol
_atom_type_description
_atom_type_scat_dispersion_real
_atom_type_scat_dispersion_imag
_atom_type_scat_source
C C 0.0033 0.0016 'International Tables Vol C Tables 4.2.6.8 and 6.1.1.4'
H H 0.0000 0.0000 'International Tables Vol C Tables 4.2.6.8 and 6.1.1.4'
N N 0.0061 0.0033 'International Tables Vol C Tables 4.2.6.8 and 6.1.1.4'
O O 0.0106 0.0060 'International Tables Vol C Tables 4.2.6.8 and 6.1.1.4'
F F 0.0171 0.0103 'International Tables Vol C Tables 4.2.6.8 and 6.1.1.4'
P P 0.1023 0.0942 'International Tables Vol C Tables 4.2.6.8 and 6.1.1.4'
Ru Ru -1.2594 0.8363 'International Tables Vol C Tables 4.2.6.8 and 6.1.1.4'

loop_
_geom_angle_atom_site_label_1
_geom_angle_atom_site_label_2
_geom_angle_atom_site_label_3
_geom_angle
N3 Ru1 C1 92.18(11)
N3 Ru1 N4 79.47(10)
C1 Ru1 N4 91.19(11)
N3 Ru1 N2 79.10(10)
C1 Ru1 N2 90.19(11)
N4 Ru1 N2 158.56(10)
N3 Ru1 N5 173.96(9)
C1 Ru1 N5 93.84(11)
N4 Ru1 N5 99.86(10)
N2 Ru1 N5 101.39(10)
N3 Ru1 N6 96.57(9)
C1 Ru1 N6 171.22(11)
N4 Ru1 N6 91.07(9)
N2 Ru1 N6 90.81(9)
N5 Ru1 N6 77.42(10)
F6B P1 F4A 122.1(5)
F6B P1 F3A 138.8(6)
F4A P1 F3A 96.9(6)
F6B P1 F3B 104.1(6)
F4A P1 F3B 128.7(6)
F3A P1 F3B 34.8(5)
F6B P1 F1 101.6(3)
F4A P1 F1 93.0(3)
F3A P1 F1 87.6(5)
F3B P1 F1 98.7(4)
F6B P1 F2A 78(4)
F4A P1 F2A 82(4)
F3A P1 F2A 97(3)
F3B P1 F2A 87.8(14)
F1 P1 F2A 173.3(18)
F6B P1 F2B 82(4)
F4A P1 F2B 88(4)
F3A P1 F2B 87(3)
F3B P1 F2B 76.9(14)
F1 P1 F2B 175(3)
F2A P1 F2B 11(3)
F6B P1 F5B 87.0(5)
F4A P1 F5B 36.8(4)
F3A P1 F5B 133.5(6)
F3B P1 F5B 164.0(6)
F1 P1 F5B 90.1(3)
F2A P1 F5B 83.2(18)
F2B P1 F5B 93.6(18)
F6B P1 F6A 49.9(4)
F4A P1 F6A 168.7(5)
F3A P1 F6A 93.0(6)
F3B P1 F6A 62.4(6)
F1 P1 F6A 82.0(3)
F2A P1 F6A 103(4)
F2B P1 F6A 98(4)
F5B P1 F6A 132.6(5)
F6B P1 F5A 41.8(4)
F4A P1 F5A 85.8(5)
F3A P1 F5A 171.6(5)
F3B P1 F5A 144.8(5)
F1 P1 F5A 84.2(3)
F2A P1 F5A 91(3)
F2B P1 F5A 101(3)
F5B P1 F5A 49.0(4)
F6A P1 F5A 83.6(4)
F6B P1 F4B 165.9(5)
F4A P1 F4B 45.1(4)
F3A P1 F4B 52.1(6)
F3B P1 F4B 85.8(5)
F1 P1 F4B 86.5(3)
F2A P1 F4B 93(5)
F2B P1 F4B 90(5)
F5B P1 F4B 81.4(5)
F6A P1 F4B 143.7(5)
F5A P1 F4B 129.4(5)
C7 N3 C11 121.5(2)
C7 N3 Ru1 119.4(2)
C11 N3 Ru1 118.96(19)
C26 N5 C22 117.5(3)
C26 N5 Ru1 126.0(2)
C22 N5 Ru1 116.6(2)
C4 C3 C2 119.7(3)
C2 N2 C6 118.4(3)
C2 N2 Ru1 128.1(2)
C6 N2 Ru1 113.49(19)
C16 N4 C12 119.0(3)
C16 N4 Ru1 127.2(2)
C12 N4 Ru1 113.72(19)
C9 C8 C7 119.0(3)
N2 C6 C5 121.5(3)
N2 C6 C7 115.1(3)
C5 C6 C7 123.3(3)
C17 N6 C21 118.9(3)
C17 N6 Ru1 125.7(2)
C21 N6 Ru1 115.4(2)
N5 C22 C23 121.6(3)
N5 C22 C21 114.5(3)
C23 C22 C21 123.9(3)
N2 C2 C3 122.0(3)
N5 C26 C25 122.7(4)
C14 C15 C16 119.0(3)
C24 C25 C26 119.4(4)
N6 C21 C20 120.3(3)
N6 C21 C22 115.7(3)
C20 C21 C22 124.0(3)
N6 C17 C18 122.9(3)
N3 C7 C8 120.1(3)
N3 C7 C6 112.8(3)
C8 C7 C6 127.1(3)
C25 C24 C23 119.0(3)
C11 C10 C9 118.6(3)
C20 C19 C18 119.9(3)
C14 C13 C12 119.1(3)
C4 C5 C6 118.8(4)
C15 C14 C13 119.9(3)
C24 C23 C22 119.8(4)
N4 C12 C13 121.0(3)
N4 C12 C11 115.1(2)
C13 C12 C11 123.9(3)
C17 C18 C19 118.3(4)
N3 C11 C10 120.2(3)
N3 C11 C12 112.7(2)
C10 C11 C12 127.1(3)
C8 C9 C10 120.5(3)
C19 C20 C21 119.5(4)
N1 C1 Ru1 175.8(3)
C3 C4 C5 119.5(3)
N4 C16 C15 122.0(3)

loop_
_geom_bond_atom_site_label_1
_geom_bond_atom_site_label_2
_geom_bond_distance
Ru1 N3 1.966(2)
Ru1 C1 1.995(3)
Ru1 N4 2.064(2)
Ru1 N2 2.081(3)
Ru1 N5 2.083(2)
Ru1 N6 2.099(2)
P1 F6B 1.473(7)
P1 F4A 1.497(7)
P1 F3A 1.541(9)
P1 F3B 1.561(9)
P1 F1 1.582(3)
P1 F2A 1.591(11)
P1 F2B 1.591(11)
P1 F5B 1.609(6)
P1 F6A 1.635(6)
P1 F5A 1.649(6)
P1 F4B 1.652(7)
N3 C7 1.349(4)
N3 C11 1.350(4)
N5 C26 1.341(4)
N5 C22 1.362(4)
C3 C4 1.365(6)
C3 C2 1.383(5)
N2 C2 1.342(4)
N2 C6 1.367(4)
N4 C16 1.345(4)
N4 C12 1.362(4)
N1 C1 1.145(4)
C8 C9 1.376(5)
C8 C7 1.385(5)
C6 C5 1.389(4)
C6 C7 1.475(4)
N6 C17 1.338(4)
N6 C21 1.358(4)
C22 C23 1.382(4)
C22 C21 1.462(4)
C26 C25 1.379(5)
C15 C14 1.368(6)
C15 C16 1.378(5)
C25 C24 1.364(6)
C21 C20 1.392(5)
C17 C18 1.367(5)
C24 C23 1.365(6)
C10 C11 1.385(4)
C10 C9 1.390(5)
C19 C20 1.363(6)
C19 C18 1.379(6)
C13 C14 1.381(5)
C13 C12 1.381(4)
C5 C4 1.384(5)
C12 C11 1.478(4)
